data_4502969
loop_
_publ_author_name
'Kounavi, Konstantina A.'
'Manos, Manolis J.'
'Moushi, Eleni E.'
'Kitos, Alexandros A.'
'Papatriantafyllopoulou, Constantina'
'Tasiopoulos, Anastasios J.'
'Nastopoulos, Vassilios'

_publ_section_title
;
 A Systematic Evaluation of the Interplay of Weak and Strong
 Supramolecular Interactions in a Series of Co(II) and Zn(II) Complexes
 Tuned by Ligand Modification
;
_journal_issue 1
_journal_name_full 'Crystal Growth &amp; Design'
_journal_page_first 429
_journal_paper_doi 10.1021/cg201271p
_journal_volume 12
_journal_year 2012
_chemical_formula_moiety 'C30 H24 Co N6 O6'
_chemical_formula_sum 'C30 H24 Co N6 O6'
_chemical_formula_weight 623.48
_space_group_IT_number 14
_symmetry_cell_setting monoclinic
_symmetry_space_group_name_Hall '-P 2ybc'
_symmetry_space_group_name_H-M 'P 1 21/c 1'
_atom_sites_solution_hydrogens geom
_atom_sites_solution_primary direct
_atom_sites_solution_secondary difmap
_audit_creation_method SHELXL-97
_cell_angle_alpha 90.00
_cell_angle_beta 94.219(3)
_cell_angle_gamma 90.00
_cell_formula_units_Z 4
_cell_length_a 12.1557(4)
_cell_length_b 16.6468(5)
_cell_length_c 13.5929(4)
_cell_measurement_reflns_used 6671
_cell_measurement_temperature 100(2)
_cell_measurement_theta_max 62.00
_cell_measurement_theta_min 3.26
_cell_volume 2743.12(15)
_computing_cell_refinement 'CrysAlis RED (Oxford Diffraction, 2010)'
_computing_data_collection 'CrysAlis CCD (Oxford Diffraction, 2010)'
_computing_data_reduction 'CrysAlis RED (Oxford Diffraction, 2010)'
_computing_molecular_graphics
;ORTEP-3 for Windows (Farrugia, 1997); PLATON (Spek, 1990);
MERCURY (Bruno et al. 2002)
;
_computing_publication_material 'WINGX (Farrugia, 1999)'
_computing_structure_refinement 'SHELXL-97 (Sheldrick, 1997)'
_computing_structure_solution 'SIR92 (Altomare et al., 1994)'
_diffrn_ambient_temperature 100(2)
_diffrn_measured_fraction_theta_full 0.975
_diffrn_measured_fraction_theta_max 0.975
_diffrn_measurement_device_type 'Oxford Diffraction SuperNova with Atlas detector'
_diffrn_measurement_method '\w scans'
_diffrn_radiation_monochromator mirror
_diffrn_radiation_source 'SuperNova (Cu) X-ray Source'
_diffrn_radiation_type CuK\a
_diffrn_radiation_wavelength 1.5418
_diffrn_reflns_av_R_equivalents 0.0000
_diffrn_reflns_av_sigmaI/netI 0.0376
_diffrn_reflns_limit_h_max 13
_diffrn_reflns_limit_h_min -13
_diffrn_reflns_limit_k_max 18
_diffrn_reflns_limit_k_min -18
_diffrn_reflns_limit_l_max 15
_diffrn_reflns_limit_l_min -15
_diffrn_reflns_number 4217
_diffrn_reflns_theta_full 62.08
_diffrn_reflns_theta_max 62.08
_diffrn_reflns_theta_min 3.65
_exptl_absorpt_coefficient_mu 5.392
_exptl_absorpt_correction_T_max 1.000
_exptl_absorpt_correction_T_min 0.438
_exptl_absorpt_correction_type multi-scan
_exptl_absorpt_process_details
;
CrysAlisPro, Oxford Diffraction Ltd.,
Version 1.171.33.66 (release 28-04-2010 CrysAlis171 .NET)
(compiled Apr 28 2010,14:27:37)
Empirical absorption correction using spherical harmonics,
 implemented in SCALE3 ABSPACK scaling algorithm.
;
_exptl_crystal_colour 'dark pink'
_exptl_crystal_density_diffrn 1.510
_exptl_crystal_density_method 'not measured'
_exptl_crystal_description plate
_exptl_crystal_F_000 1284
_exptl_crystal_size_max 0.18
_exptl_crystal_size_mid 0.11
_exptl_crystal_size_min 0.09
_refine_diff_density_max 0.800
_refine_diff_density_min -0.696
_refine_diff_density_rms 0.091
_refine_ls_extinction_method none
_refine_ls_goodness_of_fit_ref 1.065
_refine_ls_hydrogen_treatment mixed
_refine_ls_matrix_type full
_refine_ls_number_parameters 395
_refine_ls_number_reflns 4217
_refine_ls_number_restraints 50
_refine_ls_restrained_S_all 1.064
_refine_ls_R_factor_all 0.0605
_refine_ls_R_factor_gt 0.0558
_refine_ls_shift/su_max 0.001
_refine_ls_shift/su_mean 0.000
_refine_ls_structure_factor_coef Fsqd
_refine_ls_weighting_details 'calc w=1/[\s^2^(Fo^2^)+(0.1149P)^2^] where P=(Fo^2^+2Fc^2^)/3'
_refine_ls_weighting_scheme calc
_refine_ls_wR_factor_gt 0.1453
_refine_ls_wR_factor_ref 0.1479
_reflns_number_gt 3753
_reflns_number_total 4217
_reflns_threshold_expression >2\s(I)
_cod_data_source_file cg201271p_si_002.cif
_cod_data_source_block 9-Co{NO3}2{HL'}2
_cod_original_sg_symbol_H-M 'P 21/c'
_cod_database_code 4502969

loop_
_symmetry_equiv_pos_as_xyz
'x, y, z'
'-x, y+1/2, -z+1/2'
'-x, -y, -z'
'x, -y-1/2, z-1/2'

loop_
_atom_site_label
_atom_site_type_symbol
_atom_site_fract_x
_atom_site_fract_y
_atom_site_fract_z
_atom_site_U_iso_or_equiv
_atom_site_adp_type
_atom_site_occupancy
_atom_site_symmetry_multiplicity
_atom_site_calc_flag
_atom_site_refinement_flags
C2A C 0.3340(3) 0.85070(19) 0.4938(2) 0.0172(7) Uani 1 1 d .
H2A H 0.2696 0.8434 0.4536 0.021 Uiso 1 1 calc R
C2B C 0.1623(3) 0.66182(19) 0.4894(2) 0.0182(7) Uani 1 1 d .
H2B H 0.2256 0.6703 0.4564 0.022 Uiso 1 1 calc R
C4A C 0.4538(2) 0.85129(18) 0.6203(2) 0.0146(7) Uani 1 1 d .
C4B C 0.0433(3) 0.66347(19) 0.6004(2) 0.0166(7) Uani 1 1 d .
C5A C 0.5054(3) 0.88474(18) 0.5427(2) 0.0152(7) Uani 1 1 d U
C5B C -0.0040(3) 0.62078(18) 0.5223(2) 0.0160(7) Uani 1 1 d .
C7A C 0.4914(3) 0.83509(19) 0.7242(2) 0.0165(7) Uani 1 1 d .
C7B C 0.0006(3) 0.68406(19) 0.6962(2) 0.0163(7) Uani 1 1 d U
C8A C 0.4361(3) 0.8719(2) 0.7990(3) 0.0205(8) Uani 1 1 d .
H8A H 0.3809 0.9093 0.7828 0.025 Uiso 1 1 calc R
C8B C 0.0421(3) 0.6462(2) 0.7816(2) 0.0219(7) Uani 1 1 d .
H8B H 0.0975 0.6079 0.7784 0.026 Uiso 1 1 calc R
C9A C 0.4630(3) 0.8531(2) 0.8967(3) 0.0254(8) Uani 1 1 d .
H9A H 0.4253 0.8774 0.9458 0.031 Uiso 1 1 calc R
C9B C 0.0020(3) 0.6646(2) 0.8724(3) 0.0296(9) Uani 1 1 d .
H9B H 0.0302 0.6387 0.9294 0.035 Uiso 1 1 calc R
C10A C 0.5455(3) 0.7983(2) 0.9217(3) 0.0264(8) Uani 1 1 d U
H10A H 0.5637 0.7861 0.9877 0.032 Uiso 1 1 calc R
C10B C -0.0801(3) 0.7218(2) 0.8770(3) 0.0318(9) Uani 1 1 d .
H10B H -0.1081 0.7337 0.9372 0.038 Uiso 1 1 calc R
C11A C 0.6013(3) 0.7616(2) 0.8489(3) 0.0254(9) Uani 1 1 d U
H11A H 0.6570 0.7248 0.8660 0.030 Uiso 1 1 calc R
C11B C -0.1208(3) 0.7613(2) 0.7924(3) 0.0266(9) Uani 1 1 d .
H11B H -0.1753 0.8001 0.7959 0.032 Uiso 1 1 calc R
C12A C 0.5745(3) 0.7795(2) 0.7506(3) 0.0202(7) Uani 1 1 d .
H12A H 0.6121 0.7545 0.7019 0.024 Uiso 1 1 calc R
C12B C -0.0804(3) 0.7430(2) 0.7029(3) 0.0215(8) Uani 1 1 d .
H12B H -0.1073 0.7701 0.6464 0.026 Uiso 1 1 calc R
C13A C 0.6167(3) 0.91582(18) 0.5336(2) 0.0161(7) Uani 1 1 d .
C13B C -0.1125(3) 0.58212(18) 0.5031(3) 0.0177(7) Uani 1 1 d .
C14A C 0.6907(3) 0.9251(2) 0.6164(3) 0.0214(7) Uani 1 1 d U
H14A H 0.6680 0.9132 0.6786 0.026 Uiso 1 1 calc R
C14B C -0.1864(3) 0.5775(2) 0.5778(3) 0.0229(8) Uani 1 1 d .
H14B H -0.1654 0.5958 0.6410 0.027 Uiso 1 1 calc R
C15A C 0.7969(3) 0.9517(2) 0.6073(3) 0.0253(8) Uani 1 1 d .
H15A H 0.8454 0.9571 0.6631 0.030 Uiso 1 1 calc R
C15B C -0.2911(3) 0.5453(2) 0.5566(3) 0.0295(9) Uani 1 1 d .
H15B H -0.3407 0.5436 0.6055 0.035 Uiso 1 1 calc R
C16A C 0.8316(3) 0.9705(2) 0.5150(3) 0.0277(8) Uani 1 1 d .
H16A H 0.9034 0.9881 0.5088 0.033 Uiso 1 1 calc R
C16B C -0.3223(3) 0.5158(2) 0.4637(3) 0.0265(8) Uani 1 1 d U
H16B H -0.3927 0.4949 0.4498 0.032 Uiso 1 1 calc R
C17A C 0.7592(3) 0.9631(2) 0.4328(3) 0.0258(8) Uani 1 1 d .
H17A H 0.7820 0.9765 0.3710 0.031 Uiso 1 1 calc R
C17B C -0.2481(3) 0.5177(2) 0.3917(3) 0.0254(8) Uani 1 1 d U
H17B H -0.2680 0.4966 0.3296 0.031 Uiso 1 1 calc R
C18A C 0.6529(3) 0.9359(2) 0.4414(3) 0.0210(7) Uani 1 1 d .
H18A H 0.6049 0.9309 0.3853 0.025 Uiso 1 1 calc R
C18B C -0.1445(3) 0.5506(2) 0.4112(3) 0.0229(8) Uani 1 1 d .
H18B H -0.0955 0.5515 0.3618 0.027 Uiso 1 1 calc R
N1A N 0.4264(2) 0.88275(16) 0.46401(19) 0.0156(6) Uani 1 1 d D
H1A H 0.432(3) 0.894(2) 0.4039(16) 0.023 Uiso 1 1 d D
N1B N 0.0745(2) 0.62045(16) 0.4526(2) 0.0170(6) Uani 1 1 d D
H1B H 0.068(3) 0.599(2) 0.3942(17) 0.026 Uiso 1 1 d D
N3A N 0.3463(2) 0.83073(16) 0.5878(2) 0.0160(6) Uani 1 1 d .
N3B N 0.1476(2) 0.68902(16) 0.5786(2) 0.0169(6) Uani 1 1 d .
N1 N 0.1087(2) 0.87895(16) 0.7047(2) 0.0177(6) Uani 1 1 d .
N2 N 0.3918(2) 0.64174(17) 0.7134(2) 0.0184(6) Uani 1 1 d U
O1 O 0.17288(18) 0.83141(13) 0.75767(16) 0.0179(5) Uani 1 1 d .
O2 O 0.10024(19) 0.86923(14) 0.61453(16) 0.0221(5) Uani 1 1 d .
O3 O 0.05868(19) 0.93249(14) 0.74757(17) 0.0227(5) Uani 1 1 d .
O4 O 0.32434(18) 0.68392(13) 0.76280(17) 0.0187(5) Uani 1 1 d .
O5 O 0.39859(19) 0.65772(14) 0.62552(16) 0.0210(5) Uani 1 1 d .
O6 O 0.44482(19) 0.58732(14) 0.75655(17) 0.0223(5) Uani 1 1 d .
Co Co 0.24813(4) 0.76040(3) 0.66353(4) 0.0150(2) Uani 1 1 d .

loop_
_atom_site_aniso_label
_atom_site_aniso_U_11
_atom_site_aniso_U_22
_atom_site_aniso_U_33
_atom_site_aniso_U_23
_atom_site_aniso_U_13
_atom_site_aniso_U_12
C2A 0.0123(16) 0.0208(16) 0.0169(17) -0.0009(14) -0.0089(13) 0.0006(13)
C2B 0.0138(16) 0.0214(17) 0.0185(17) 0.0005(14) -0.0038(14) -0.0005(13)
C4A 0.0106(15) 0.0156(15) 0.0167(17) 0.0002(13) -0.0056(13) 0.0003(12)
C4B 0.0140(16) 0.0178(16) 0.0169(17) 0.0043(14) -0.0064(14) 0.0012(13)
C5A 0.0166(16) 0.0174(14) 0.0106(15) -0.0009(13) -0.0061(13) 0.0029(12)
C5B 0.0143(16) 0.0167(15) 0.0161(17) -0.0024(13) -0.0047(13) 0.0003(13)
C7A 0.0148(16) 0.0178(16) 0.0161(17) 0.0011(13) -0.0048(13) -0.0070(13)
C7B 0.0118(15) 0.0186(15) 0.0177(17) -0.0065(13) -0.0042(13) -0.0072(13)
C8A 0.0180(17) 0.0244(17) 0.0181(18) -0.0025(14) -0.0057(14) -0.0047(14)
C8B 0.0210(18) 0.0274(17) 0.0160(17) 0.0022(15) -0.0076(14) -0.0039(14)
C9A 0.027(2) 0.0332(19) 0.0151(18) -0.0041(15) -0.0024(15) -0.0110(16)
C9B 0.035(2) 0.037(2) 0.0154(18) 0.0018(16) -0.0062(16) -0.0143(17)
C10A 0.031(2) 0.0319(19) 0.0143(17) 0.0058(15) -0.0101(15) -0.0123(16)
C10B 0.035(2) 0.039(2) 0.022(2) -0.0143(18) 0.0071(17) -0.0189(19)
C11A 0.0242(19) 0.0259(18) 0.024(2) 0.0109(15) -0.0139(16) -0.0047(14)
C11B 0.0219(19) 0.0296(19) 0.028(2) -0.0134(16) 0.0007(17) -0.0069(15)
C12A 0.0190(17) 0.0205(16) 0.0205(18) 0.0002(15) -0.0031(15) -0.0051(14)
C12B 0.0160(17) 0.0236(17) 0.024(2) -0.0024(14) -0.0047(16) -0.0039(14)
C13A 0.0148(16) 0.0143(15) 0.0189(17) -0.0012(13) -0.0001(13) -0.0002(12)
C13B 0.0151(16) 0.0142(15) 0.0234(18) 0.0030(14) -0.0016(14) -0.0005(12)
C14A 0.0218(17) 0.0222(16) 0.0192(17) 0.0009(14) -0.0053(14) -0.0045(14)
C14B 0.0242(18) 0.0204(17) 0.0233(19) -0.0036(15) -0.0036(15) -0.0036(14)
C15A 0.0197(18) 0.0252(18) 0.029(2) 0.0038(16) -0.0114(16) -0.0025(15)
C15B 0.0211(19) 0.0253(18) 0.043(2) -0.0024(17) 0.0083(17) -0.0048(15)
C16A 0.0126(17) 0.0266(18) 0.044(2) 0.0015(17) 0.0014(16) -0.0030(14)
C16B 0.0173(18) 0.0191(17) 0.041(2) 0.0009(16) -0.0112(17) -0.0057(14)
C17A 0.025(2) 0.0268(18) 0.026(2) -0.0007(15) 0.0052(16) -0.0069(15)
C17B 0.0273(19) 0.0222(17) 0.0247(18) 0.0016(15) -0.0122(16) -0.0075(14)
C18A 0.0199(17) 0.0228(17) 0.0194(18) -0.0027(15) -0.0044(15) -0.0014(14)
C18B 0.0243(19) 0.0210(17) 0.0221(19) 0.0020(15) -0.0065(15) -0.0039(15)
N1A 0.0162(14) 0.0220(14) 0.0079(13) 0.0021(11) -0.0032(11) -0.0004(11)
N1B 0.0183(15) 0.0198(14) 0.0120(14) -0.0047(11) -0.0054(12) 0.0008(11)
N3A 0.0115(13) 0.0213(14) 0.0141(14) -0.0006(11) -0.0057(11) 0.0022(11)
N3B 0.0115(13) 0.0215(14) 0.0169(14) 0.0018(12) -0.0043(11) 0.0014(11)
N1 0.0129(14) 0.0210(14) 0.0186(15) 0.0032(12) -0.0038(12) -0.0025(12)
N2 0.0155(13) 0.0206(14) 0.0176(15) -0.0042(12) -0.0088(11) -0.0036(12)
O1 0.0151(12) 0.0224(12) 0.0150(12) 0.0032(10) -0.0060(9) 0.0012(9)
O2 0.0233(13) 0.0304(13) 0.0117(12) 0.0006(10) -0.0058(10) -0.0028(10)
O3 0.0235(13) 0.0235(12) 0.0207(13) -0.0019(10) -0.0018(10) 0.0036(10)
O4 0.0159(11) 0.0225(11) 0.0168(12) -0.0021(10) -0.0051(9) 0.0012(10)
O5 0.0239(13) 0.0274(13) 0.0107(12) -0.0005(10) -0.0042(10) -0.0043(10)
O6 0.0244(13) 0.0217(12) 0.0192(12) 0.0009(10) -0.0091(10) 0.0043(10)
Co 0.0125(3) 0.0215(3) 0.0101(3) -0.0001(2) -0.0047(2) -0.0017(2)

loop_
_atom_type_symbol
_atom_type_description
_atom_type_scat_dispersion_real
_atom_type_scat_dispersion_imag
_atom_type_scat_source
C C 0.0181 0.0091 'International Tables Vol C Tables 4.2.6.8 and 6.1.1.4'
H H 0.0000 0.0000 'International Tables Vol C Tables 4.2.6.8 and 6.1.1.4'
Co Co -2.3653 3.6143 'International Tables Vol C Tables 4.2.6.8 and 6.1.1.4'
N N 0.0311 0.0180 'International Tables Vol C Tables 4.2.6.8 and 6.1.1.4'
O O 0.0492 0.0322 'International Tables Vol C Tables 4.2.6.8 and 6.1.1.4'

loop_
_geom_angle_atom_site_label_1
_geom_angle_atom_site_label_2
_geom_angle_atom_site_label_3
_geom_angle
N3A C2A N1A 111.0(3)
N3A C2A H2A 124.5
N1A C2A H2A 124.5
N3B C2B N1B 111.3(3)
N3B C2B H2B 124.4
N1B C2B H2B 124.4
C5A C4A N3A 109.0(3)
C5A C4A C7A 132.6(3)
N3A C4A C7A 118.4(3)
C5B C4B N3B 109.4(3)
C5B C4B C7B 130.5(3)
N3B C4B C7B 120.1(3)
C4A C5A N1A 104.5(3)
C4A C5A C13A 132.9(3)
N1A C5A C13A 122.5(3)
C4B C5B N1B 105.1(3)
C4B C5B C13B 133.1(3)
N1B C5B C13B 121.8(3)
C12A C7A C8A 118.7(3)
C12A C7A C4A 122.2(3)
C8A C7A C4A 118.9(3)
C8B C7B C12B 118.7(3)
C8B C7B C4B 120.3(3)
C12B C7B C4B 121.0(3)
C9A C8A C7A 120.5(3)
C9A C8A H8A 119.8
C7A C8A H8A 119.8
C7B C8B C9B 120.9(3)
C7B C8B H8B 119.6
C9B C8B H8B 119.6
C8A C9A C10A 120.3(4)
C8A C9A H9A 119.9
C10A C9A H9A 119.9
C10B C9B C8B 119.4(3)
C10B C9B H9B 120.3
C8B C9B H9B 120.3
C9A C10A C11A 120.1(3)
C9A C10A H10A 120.0
C11A C10A H10A 120.0
C9B C10B C11B 120.3(4)
C9B C10B H10B 119.9
C11B C10B H10B 119.9
C10A C11A C12A 120.2(3)
C10A C11A H11A 119.9
C12A C11A H11A 119.9
C12B C11B C10B 120.0(4)
C12B C11B H11B 120.0
C10B C11B H11B 120.0
C11A C12A C7A 120.3(3)
C11A C12A H12A 119.9
C7A C12A H12A 119.9
C11B C12B C7B 120.7(4)
C11B C12B H12B 119.6
C7B C12B H12B 119.6
C14A C13A C18A 117.9(3)
C14A C13A C5A 121.1(3)
C18A C13A C5A 120.9(3)
C18B C13B C14B 118.6(3)
C18B C13B C5B 120.9(3)
C14B C13B C5B 120.5(3)
C15A C14A C13A 121.0(3)
C15A C14A H14A 119.5
C13A C14A H14A 119.5
C15B C14B C13B 119.7(3)
C15B C14B H14B 120.1
C13B C14B H14B 120.1
C14A C15A C16A 120.1(3)
C14A C15A H15A 119.9
C16A C15A H15A 119.9
C16B C15B C14B 120.7(4)
C16B C15B H15B 119.6
C14B C15B H15B 119.6
C17A C16A C15A 119.7(3)
C17A C16A H16A 120.1
C15A C16A H16A 120.1
C17B C16B C15B 119.4(3)
C17B C16B H16B 120.3
C15B C16B H16B 120.3
C16A C17A C18A 120.4(3)
C16A C17A H17A 119.8
C18A C17A H17A 119.8
C16B C17B C18B 120.6(4)
C16B C17B H17B 119.7
C18B C17B H17B 119.7
C17A C18A C13A 120.8(3)
C17A C18A H18A 119.6
C13A C18A H18A 119.6
C17B C18B C13B 121.0(4)
C17B C18B H18B 119.5
C13B C18B H18B 119.5
C2A N1A C5A 109.1(3)
C2A N1A H1A 121(3)
C5A N1A H1A 130(3)
C2B N1B C5B 108.1(3)
C2B N1B H1B 125(3)
C5B N1B H1B 127(3)
C2A N3A C4A 106.4(3)
C2A N3A Co 127.9(2)
C4A N3A Co 124.1(2)
C2B N3B C4B 106.1(3)
C2B N3B Co 127.9(2)
C4B N3B Co 125.8(2)
O2 N1 O3 123.4(3)
O2 N1 O1 118.4(3)
O3 N1 O1 118.2(3)
O5 N2 O6 123.3(3)
O5 N2 O4 118.2(3)
O6 N2 O4 118.5(3)
N1 O1 Co 106.83(18)
N2 O4 Co 105.62(18)
N3B Co N3A 114.21(11)
N3B Co O1 115.31(10)
N3A Co O1 107.37(10)
N3B Co O4 103.88(10)
N3A Co O4 116.56(10)
O1 Co O4 98.77(9)

loop_
_geom_bond_atom_site_label_1
_geom_bond_atom_site_label_2
_geom_bond_distance
C2A N3A 1.319(4)
C2A N1A 1.332(4)
C2A H2A 0.9300
C2B N3B 1.319(4)
C2B N1B 1.336(4)
C2B H2B 0.9300
C4A C5A 1.383(5)
C4A N3A 1.390(4)
C4A C7A 1.477(4)
C4B C5B 1.368(5)
C4B N3B 1.390(4)
C4B C7B 1.477(5)
C5A N1A 1.384(4)
C5A C13A 1.462(5)
C5B N1B 1.394(4)
C5B C13B 1.472(5)
C7A C12A 1.397(5)
C7A C8A 1.401(5)
C7B C8B 1.384(5)
C7B C12B 1.397(5)
C8A C9A 1.379(5)
C8A H8A 0.9300
C8B C9B 1.394(5)
C8B H8B 0.9300
C9A C10A 1.380(6)
C9A H9A 0.9300
C9B C10B 1.384(6)
C9B H9B 0.9300
C10A C11A 1.383(6)
C10A H10A 0.9300
C10B C11B 1.384(6)
C10B H10B 0.9300
C11A C12A 1.384(5)
C11A H11A 0.9300
C11B C12B 1.379(5)
C11B H11B 0.9300
C12A H12A 0.9300
C12B H12B 0.9300
C13A C14A 1.396(5)
C13A C18A 1.400(5)
C13B C18B 1.385(5)
C13B C14B 1.406(5)
C14A C15A 1.379(5)
C14A H14A 0.9300
C14B C15B 1.392(5)
C14B H14B 0.9300
C15A C16A 1.389(5)
C15A H15A 0.9300
C15B C16B 1.382(6)
C15B H15B 0.9300
C16A C17A 1.376(5)
C16A H16A 0.9300
C16B C17B 1.379(5)
C16B H16B 0.9300
C17A C18A 1.382(5)
C17A H17A 0.9300
C17B C18B 1.381(5)
C17B H17B 0.9300
C18A H18A 0.9300
C18B H18B 0.9300
N1A H1A 0.847(19)
N1B H1B 0.869(19)
N3A Co 2.008(3)
N3B Co 2.008(3)
N1 O2 1.233(3)
N1 O3 1.247(4)
N1 O1 1.293(3)
N2 O5 1.232(4)
N2 O6 1.235(4)
N2 O4 1.303(4)
O1 Co 2.011(2)
O4 Co 2.029(2)
